data_7115798
loop_
_publ_author_name
'Yuanjing Cai'
'Kerim Samedov'
'Haley Albright'
'Brian S. Dolinar'
'Ilia A. Guzei'
'Rongrong Hu'
'Chaocan Zhang'
'Ben Zhong Tang'
'Robert West'

_publ_section_title
;
 High solid-state fluorescence in ring-shaped AEE-active tetraphenylsilole
 derivatives
;
_journal_name_full Chem.Commun.
_journal_page_first 12714
_journal_paper_doi 10.1039/C4cc06203E
_journal_volume 50
_journal_year 2014
_chemical_formula_moiety 'C80 H60 O4 Si4'
_chemical_formula_sum 'C80 H60 O4 Si4'
_chemical_formula_weight 1197.64
_chemical_name_systematic
;
 ?
;
_space_group_crystal_system triclinic
_space_group_IT_number 2
_space_group_name_Hall '-P 1'
_space_group_name_H-M_alt 'P -1'
_symmetry_space_group_name_Hall '-P 1'
_symmetry_space_group_name_H-M 'P -1'
_atom_sites_solution_hydrogens geom
_atom_sites_solution_primary direct
_cell_angle_alpha 115.699(4)
_cell_angle_beta 103.433(5)
_cell_angle_gamma 101.434(5)
_cell_formula_units_Z 1
_cell_length_a 11.226(3)
_cell_length_b 12.704(3)
_cell_length_c 13.186(3)
_cell_measurement_reflns_used 2423
_cell_measurement_temperature 100(2)
_cell_volume 1549.3(7)
_computing_cell_refinement 'SAINT+ Ver. 7.68A (Bruker-AXS, 2009)'
_computing_data_collection 'APEX2 Ver. 2012.14-3 (Bruker-AXS, 2012)'
_computing_structure_refinement SHELXTL
_computing_structure_solution 'SHELXTL (Sheldrick, 2008-2012)'
_diffrn_ambient_temperature 100.01
_diffrn_detector_area_resol_mean 7.9
_diffrn_detector_type 'CCD area detector'
_diffrn_measured_fraction_theta_full 1.000
_diffrn_measured_fraction_theta_max 0.990
_diffrn_measurement_device 'three-circle diffractometer'
_diffrn_radiation_collimation 'focusing mirrors'
_diffrn_radiation_probe x-ray
_diffrn_radiation_type MoK\a
_diffrn_radiation_wavelength 0.71073
_diffrn_reflns_av_R_equivalents 0.0512
_diffrn_reflns_av_unetI/netI 0.0541
_diffrn_reflns_Laue_measured_fraction_full 1.000
_diffrn_reflns_Laue_measured_fraction_max 0.990
_diffrn_reflns_limit_h_max 14
_diffrn_reflns_limit_h_min -14
_diffrn_reflns_limit_k_max 15
_diffrn_reflns_limit_k_min -15
_diffrn_reflns_limit_l_max 16
_diffrn_reflns_limit_l_min -16
_diffrn_reflns_number 22893
_diffrn_reflns_point_group_measured_fraction_full 1.000
_diffrn_reflns_point_group_measured_fraction_max 0.990
_diffrn_reflns_theta_full 25.000
_diffrn_reflns_theta_max 26.585
_diffrn_reflns_theta_min 1.837
_diffrn_source 'microfocus sealed X-ray tube'
_diffrn_source_type 'Incoatec I\ms'
_exptl_absorpt_coefficient_mu 0.150
_exptl_absorpt_correction_T_max 0.9936
_exptl_absorpt_correction_T_min 0.8800
_exptl_absorpt_correction_type multi-scan
_exptl_absorpt_process_details
;
SADABS-2012/1 (Bruker,2012) was used for absorption correction.
wR2(int) was 0.0629 before and 0.0492 after correction.
The Ratio of minimum to maximum transmission is 0.8857.
The \l/2 correction factor is Not present.
;
_exptl_crystal_density_diffrn 1.284
_exptl_crystal_density_method 'not measured'
_exptl_crystal_F_000 628
_exptl_crystal_size_max 0.151
_exptl_crystal_size_mid 0.059
_exptl_crystal_size_min 0.048
_refine_diff_density_max 0.374
_refine_diff_density_min -0.339
_refine_diff_density_rms 0.054
_refine_ls_extinction_method none
_refine_ls_goodness_of_fit_ref 1.019
_refine_ls_hydrogen_treatment constr
_refine_ls_matrix_type full
_refine_ls_number_parameters 397
_refine_ls_number_reflns 6424
_refine_ls_number_restraints 0
_refine_ls_restrained_S_all 1.019
_refine_ls_R_factor_all 0.0685
_refine_ls_R_factor_gt 0.0442
_refine_ls_shift/su_max 0.000
_refine_ls_shift/su_mean 0.000
_refine_ls_structure_factor_coef Fsqd
_refine_ls_weighting_details 'w=1/[\s^2^(Fo^2^)+(0.0421P)^2^+0.7211P] where P=(Fo^2^+2Fc^2^)/3'
_refine_ls_weighting_scheme calc
_refine_ls_wR_factor_gt 0.0952
_refine_ls_wR_factor_ref 0.1046
_reflns_Friedel_coverage 0.000
_reflns_number_gt 4769
_reflns_number_total 6424
_reflns_threshold_expression 'I > 2\s(I)'
_cod_data_source_file c4cc06203e2.cif
_cod_data_source_block 4
_cod_database_code 7115798
_shelx_space_group_comment
;
The symmetry employed for this shelxl refinement is uniquely defined
by the following loop, which should always be used as a source of
symmetry information in preference to the above space-group names.
They are only intended as comments.
;
_shelx_estimated_absorpt_t_max 0.993
_shelx_estimated_absorpt_t_min 0.978
_olex2_refinement_description
;
1. Fixed Uiso
 At 1.2 times of:
  All C(H) groups
2.a Aromatic/amide H refined with riding coordinates:
 C6(H6), C7(H7), C8(H8), C9(H9), C10(H10), C12(H12), C13(H13), C14(H14),
 C15(H15), C16(H16), C18(H18), C19(H19), C20(H20), C21(H21), C22(H22), C24(H24),
  C25(H25), C26(H26), C27(H27), C28(H28), C30(H30), C31(H31), C32(H32),
 C33(H33), C34(H34), C36(H36), C37(H37), C38(H38), C39(H39), C40(H40)
;

loop_
_space_group_symop_operation_xyz
'x, y, z'
'-x, -y, -z'

loop_
_atom_site_label
_atom_site_type_symbol
_atom_site_fract_x
_atom_site_fract_y
_atom_site_fract_z
_atom_site_U_iso_or_equiv
_atom_site_adp_type
_atom_site_occupancy
_atom_site_site_symmetry_order
_atom_site_calc_flag
_atom_site_refinement_flags_posn
Si1 Si 0.46742(5) 0.67087(5) 0.50771(5) 0.01439(13) Uani 1 1 d .
Si2 Si 0.33104(5) 0.45468(5) 0.55167(5) 0.01499(13) Uani 1 1 d .
O1 O 0.40733(13) 0.56853(12) 0.54040(12) 0.0172(3) Uani 1 1 d .
O2 O 0.40998(13) 0.35601(12) 0.53045(12) 0.0162(3) Uani 1 1 d .
C1 C 0.33762(18) 0.67828(18) 0.39726(17) 0.0155(4) Uani 1 1 d .
C2 C 0.31672(18) 0.78498(18) 0.46040(18) 0.0161(4) Uani 1 1 d .
C3 C 0.40873(19) 0.87069(18) 0.59092(18) 0.0159(4) Uani 1 1 d .
C4 C 0.50235(18) 0.83043(18) 0.63187(17) 0.0151(4) Uani 1 1 d .
C5 C 0.26221(19) 0.57650(19) 0.27190(18) 0.0181(4) Uani 1 1 d .
C6 C 0.3266(2) 0.5024(2) 0.20962(19) 0.0221(5) Uani 1 1 d .
H6 H 0.4171 0.5214 0.2475 0.027 Uiso 1 1 calc R
C7 C 0.2609(2) 0.4019(2) 0.0937(2) 0.0282(5) Uani 1 1 d .
H7 H 0.3065 0.3529 0.0529 0.034 Uiso 1 1 calc R
C8 C 0.1299(2) 0.3730(2) 0.0376(2) 0.0281(5) Uani 1 1 d .
H8 H 0.0847 0.3043 -0.0419 0.034 Uiso 1 1 calc R
C9 C 0.0646(2) 0.4447(2) 0.0978(2) 0.0272(5) Uani 1 1 d .
H9 H -0.0261 0.4242 0.0595 0.033 Uiso 1 1 calc R
C10 C 0.1295(2) 0.5460(2) 0.21320(19) 0.0226(5) Uani 1 1 d .
H10 H 0.0832 0.5950 0.2527 0.027 Uiso 1 1 calc R
C11 C 0.21039(19) 0.82446(18) 0.41338(17) 0.0168(4) Uani 1 1 d .
C12 C 0.10728(19) 0.82480(19) 0.45449(19) 0.0203(5) Uani 1 1 d .
H12 H 0.1055 0.8010 0.5134 0.024 Uiso 1 1 calc R
C13 C 0.0070(2) 0.8595(2) 0.4103(2) 0.0249(5) Uani 1 1 d .
H13 H -0.0639 0.8586 0.4381 0.030 Uiso 1 1 calc R
C14 C 0.0101(2) 0.8955(2) 0.3258(2) 0.0282(5) Uani 1 1 d .
H14 H -0.0586 0.9194 0.2954 0.034 Uiso 1 1 calc R
C15 C 0.1129(2) 0.8968(2) 0.2855(2) 0.0278(5) Uani 1 1 d .
H15 H 0.1153 0.9224 0.2280 0.033 Uiso 1 1 calc R
C16 C 0.2128(2) 0.8607(2) 0.32872(19) 0.0229(5) Uani 1 1 d .
H16 H 0.2830 0.8609 0.3001 0.027 Uiso 1 1 calc R
C17 C 0.38818(18) 0.98919(18) 0.66216(18) 0.0160(4) Uani 1 1 d .
C18 C 0.40841(19) 1.08356(19) 0.63466(19) 0.0200(4) Uani 1 1 d .
H18 H 0.4328 1.0716 0.5672 0.024 Uiso 1 1 calc R
C19 C 0.3934(2) 1.1950(2) 0.7048(2) 0.0240(5) Uani 1 1 d .
H19 H 0.4095 1.2598 0.6865 0.029 Uiso 1 1 calc R
C20 C 0.3549(2) 1.2118(2) 0.8015(2) 0.0261(5) Uani 1 1 d .
H20 H 0.3440 1.2880 0.8493 0.031 Uiso 1 1 calc R
C21 C 0.3323(2) 1.1178(2) 0.82832(19) 0.0239(5) Uani 1 1 d .
H21 H 0.3048 1.1289 0.8940 0.029 Uiso 1 1 calc R
C22 C 0.34970(19) 1.00757(19) 0.75984(18) 0.0195(4) Uani 1 1 d .
H22 H 0.3353 0.9437 0.7796 0.023 Uiso 1 1 calc R
C23 C 0.61067(19) 0.89473(18) 0.74955(17) 0.0165(4) Uani 1 1 d .
C24 C 0.6535(2) 1.02201(19) 0.83335(18) 0.0209(5) Uani 1 1 d .
H24 H 0.6080 1.0722 0.8180 0.025 Uiso 1 1 calc R
C25 C 0.7610(2) 1.0756(2) 0.93794(19) 0.0251(5) Uani 1 1 d .
H25 H 0.7886 1.1622 0.9933 0.030 Uiso 1 1 calc R
C26 C 0.8292(2) 1.0048(2) 0.96314(19) 0.0260(5) Uani 1 1 d .
H26 H 0.9030 1.0423 1.0353 0.031 Uiso 1 1 calc R
C27 C 0.7887(2) 0.8792(2) 0.88214(19) 0.0243(5) Uani 1 1 d .
H27 H 0.8345 0.8295 0.8983 0.029 Uiso 1 1 calc R
C28 C 0.6813(2) 0.8256(2) 0.77744(18) 0.0201(4) Uani 1 1 d .
H28 H 0.6546 0.7390 0.7226 0.024 Uiso 1 1 calc R
C29 C 0.16547(19) 0.37120(19) 0.43637(17) 0.0170(4) Uani 1 1 d .
C30 C 0.1081(2) 0.2420(2) 0.37822(18) 0.0212(5) Uani 1 1 d .
H30 H 0.1565 0.1949 0.3961 0.025 Uiso 1 1 calc R
C31 C -0.0177(2) 0.1820(2) 0.29522(19) 0.0249(5) Uani 1 1 d .
H31 H -0.0552 0.0941 0.2564 0.030 Uiso 1 1 calc R
C32 C -0.0893(2) 0.2495(2) 0.26862(19) 0.0247(5) Uani 1 1 d .
H32 H -0.1761 0.2080 0.2120 0.030 Uiso 1 1 calc R
C33 C -0.0354(2) 0.3768(2) 0.3237(2) 0.0261(5) Uani 1 1 d .
H33 H -0.0843 0.4231 0.3047 0.031 Uiso 1 1 calc R
C34 C 0.0911(2) 0.4366(2) 0.40728(19) 0.0220(5) Uani 1 1 d .
H34 H 0.1278 0.5245 0.4456 0.026 Uiso 1 1 calc R
C35 C 0.32633(19) 0.51898(19) 0.70611(18) 0.0180(4) Uani 1 1 d .
C36 C 0.2533(2) 0.4423(2) 0.7357(2) 0.0248(5) Uani 1 1 d .
H36 H 0.2074 0.3573 0.6763 0.030 Uiso 1 1 calc R
C37 C 0.2455(3) 0.4864(2) 0.8490(2) 0.0347(6) Uani 1 1 d .
H37 H 0.1952 0.4322 0.8672 0.042 Uiso 1 1 calc R
C38 C 0.3116(2) 0.6102(3) 0.9359(2) 0.0379(6) Uani 1 1 d .
H38 H 0.3080 0.6411 1.0145 0.045 Uiso 1 1 calc R
C39 C 0.3824(2) 0.6883(2) 0.9081(2) 0.0360(6) Uani 1 1 d .
H39 H 0.4265 0.7736 0.9672 0.043 Uiso 1 1 calc R
C40 C 0.3898(2) 0.6433(2) 0.7944(2) 0.0271(5) Uani 1 1 d .
H40 H 0.4390 0.6984 0.7764 0.033 Uiso 1 1 calc R

loop_
_atom_site_aniso_label
_atom_site_aniso_U_11
_atom_site_aniso_U_22
_atom_site_aniso_U_33
_atom_site_aniso_U_23
_atom_site_aniso_U_13
_atom_site_aniso_U_12
Si1 0.0135(3) 0.0138(3) 0.0125(3) 0.0050(2) 0.0016(2) 0.0053(2)
Si2 0.0126(3) 0.0157(3) 0.0139(3) 0.0059(2) 0.0028(2) 0.0054(2)
O1 0.0160(7) 0.0163(7) 0.0181(8) 0.0081(6) 0.0046(6) 0.0064(6)
O2 0.0157(7) 0.0155(7) 0.0156(7) 0.0069(6) 0.0037(6) 0.0063(6)
C1 0.0135(10) 0.0154(10) 0.0149(10) 0.0064(9) 0.0035(8) 0.0045(8)
C2 0.0136(10) 0.0188(11) 0.0166(11) 0.0100(9) 0.0042(8) 0.0053(8)
C3 0.0152(10) 0.0145(10) 0.0148(10) 0.0055(9) 0.0043(8) 0.0044(8)
C4 0.0135(10) 0.0161(10) 0.0141(10) 0.0068(9) 0.0040(8) 0.0049(8)
C5 0.0198(11) 0.0193(11) 0.0157(11) 0.0098(9) 0.0042(9) 0.0074(9)
C6 0.0194(11) 0.0231(12) 0.0167(11) 0.0063(10) 0.0024(9) 0.0070(9)
C7 0.0354(14) 0.0247(13) 0.0188(12) 0.0058(10) 0.0097(11) 0.0118(11)
C8 0.0343(13) 0.0235(12) 0.0122(11) 0.0038(10) -0.0001(10) 0.0040(10)
C9 0.0227(12) 0.0286(13) 0.0193(12) 0.0097(11) -0.0018(10) 0.0044(10)
C10 0.0212(11) 0.0238(12) 0.0178(11) 0.0075(10) 0.0032(9) 0.0093(9)
C11 0.0155(10) 0.0121(10) 0.0128(10) 0.0014(9) -0.0005(8) 0.0034(8)
C12 0.0195(11) 0.0189(11) 0.0178(11) 0.0067(10) 0.0041(9) 0.0063(9)
C13 0.0168(11) 0.0208(12) 0.0286(13) 0.0074(10) 0.0037(10) 0.0069(9)
C14 0.0184(11) 0.0250(12) 0.0319(13) 0.0120(11) -0.0031(10) 0.0093(10)
C15 0.0261(12) 0.0291(13) 0.0248(13) 0.0155(11) -0.0002(10) 0.0090(10)
C16 0.0195(11) 0.0260(12) 0.0215(12) 0.0121(10) 0.0045(9) 0.0077(9)
C17 0.0093(9) 0.0167(11) 0.0168(11) 0.0060(9) 0.0003(8) 0.0052(8)
C18 0.0169(10) 0.0211(11) 0.0196(11) 0.0094(10) 0.0037(9) 0.0068(9)
C19 0.0246(12) 0.0184(11) 0.0263(12) 0.0104(10) 0.0049(10) 0.0092(9)
C20 0.0251(12) 0.0193(12) 0.0257(13) 0.0041(10) 0.0060(10) 0.0126(10)
C21 0.0188(11) 0.0270(12) 0.0195(12) 0.0066(10) 0.0059(9) 0.0090(9)
C22 0.0164(10) 0.0198(11) 0.0181(11) 0.0080(10) 0.0029(9) 0.0055(9)
C23 0.0146(10) 0.0178(11) 0.0138(10) 0.0064(9) 0.0041(8) 0.0040(8)
C24 0.0179(11) 0.0216(12) 0.0188(11) 0.0078(10) 0.0040(9) 0.0069(9)
C25 0.0230(12) 0.0213(12) 0.0163(11) 0.0014(10) 0.0011(9) 0.0050(9)
C26 0.0208(11) 0.0295(13) 0.0149(11) 0.0051(10) -0.0010(9) 0.0070(10)
C27 0.0206(11) 0.0292(13) 0.0223(12) 0.0135(11) 0.0031(10) 0.0111(10)
C28 0.0186(11) 0.0199(11) 0.0168(11) 0.0068(9) 0.0034(9) 0.0060(9)
C29 0.0145(10) 0.0220(11) 0.0126(10) 0.0076(9) 0.0039(8) 0.0063(9)
C30 0.0196(11) 0.0231(12) 0.0193(11) 0.0104(10) 0.0051(9) 0.0073(9)
C31 0.0227(12) 0.0225(12) 0.0199(12) 0.0079(10) 0.0029(10) 0.0011(9)
C32 0.0139(10) 0.0330(13) 0.0202(12) 0.0129(11) 0.0011(9) 0.0017(9)
C33 0.0195(11) 0.0355(14) 0.0278(13) 0.0189(11) 0.0069(10) 0.0131(10)
C34 0.0189(11) 0.0214(12) 0.0240(12) 0.0108(10) 0.0053(9) 0.0078(9)
C35 0.0123(10) 0.0228(11) 0.0181(11) 0.0092(9) 0.0028(8) 0.0103(9)
C36 0.0302(12) 0.0246(12) 0.0261(12) 0.0145(11) 0.0126(10) 0.0148(10)
C37 0.0493(16) 0.0462(16) 0.0355(15) 0.0304(14) 0.0277(13) 0.0304(13)
C38 0.0391(15) 0.0637(19) 0.0210(13) 0.0204(14) 0.0164(12) 0.0332(14)
C39 0.0237(13) 0.0413(16) 0.0194(13) -0.0017(12) 0.0036(10) 0.0106(11)
C40 0.0183(11) 0.0313(13) 0.0220(12) 0.0065(11) 0.0064(10) 0.0070(10)

loop_
_atom_type_symbol
_atom_type_description
_atom_type_scat_dispersion_real
_atom_type_scat_dispersion_imag
_atom_type_scat_source
C C 0.0033 0.0016 'International Tables Vol C Tables 4.2.6.8 and 6.1.1.4'
H H 0.0000 0.0000 'International Tables Vol C Tables 4.2.6.8 and 6.1.1.4'
O O 0.0106 0.0060 'International Tables Vol C Tables 4.2.6.8 and 6.1.1.4'
Si Si 0.0817 0.0704 'International Tables Vol C Tables 4.2.6.8 and 6.1.1.4'

loop_
_geom_angle_atom_site_label_1
_geom_angle_atom_site_label_2
_geom_angle_atom_site_label_3
_geom_angle
_geom_angle_site_symmetry_1
_geom_angle_site_symmetry_3
O1 Si1 O2 108.49(7) . 2_666
O1 Si1 C1 110.56(8) . .
O1 Si1 C4 110.71(8) . .
O2 Si1 C1 116.26(8) 2_666 .
O2 Si1 C4 115.51(8) 2_666 .
C1 Si1 C4 94.77(9) . .
O1 Si2 O2 109.27(7) . .
O1 Si2 C29 110.95(8) . .
O1 Si2 C35 107.94(9) . .
O2 Si2 C29 107.95(9) . .
O2 Si2 C35 109.48(8) . .
C29 Si2 C35 111.24(9) . .
Si2 O1 Si1 171.01(10) . .
Si1 O2 Si2 141.20(9) 2_666 .
C2 C1 Si1 105.69(14) . .
C2 C1 C5 128.82(18) . .
C5 C1 Si1 124.86(14) . .
C1 C2 C3 116.86(17) . .
C1 C2 C11 125.45(18) . .
C11 C2 C3 117.68(17) . .
C4 C3 C2 116.18(18) . .
C4 C3 C17 125.94(18) . .
C17 C3 C2 117.87(16) . .
C3 C4 Si1 105.71(15) . .
C3 C4 C23 129.33(19) . .
C23 C4 Si1 124.97(14) . .
C6 C5 C1 118.00(18) . .
C10 C5 C1 124.23(19) . .
C10 C5 C6 117.70(19) . .
C5 C6 H6 119.4 . .
C7 C6 C5 121.3(2) . .
C7 C6 H6 119.4 . .
C6 C7 H7 120.0 . .
C8 C7 C6 120.1(2) . .
C8 C7 H7 120.0 . .
C7 C8 H8 120.3 . .
C7 C8 C9 119.5(2) . .
C9 C8 H8 120.3 . .
C8 C9 H9 119.5 . .
C8 C9 C10 120.9(2) . .
C10 C9 H9 119.5 . .
C5 C10 H10 119.7 . .
C9 C10 C5 120.5(2) . .
C9 C10 H10 119.7 . .
C12 C11 C2 119.88(18) . .
C16 C11 C2 120.84(18) . .
C16 C11 C12 119.28(18) . .
C11 C12 H12 119.8 . .
C13 C12 C11 120.46(19) . .
C13 C12 H12 119.8 . .
C12 C13 H13 120.1 . .
C14 C13 C12 119.9(2) . .
C14 C13 H13 120.1 . .
C13 C14 H14 120.0 . .
C15 C14 C13 120.0(2) . .
C15 C14 H14 120.0 . .
C14 C15 H15 119.9 . .
C14 C15 C16 120.2(2) . .
C16 C15 H15 119.9 . .
C11 C16 C15 120.2(2) . .
C11 C16 H16 119.9 . .
C15 C16 H16 119.9 . .
C18 C17 C3 121.46(18) . .
C18 C17 C22 118.77(19) . .
C22 C17 C3 119.76(18) . .
C17 C18 H18 119.7 . .
C19 C18 C17 120.58(19) . .
C19 C18 H18 119.7 . .
C18 C19 H19 120.0 . .
C20 C19 C18 120.0(2) . .
C20 C19 H19 120.0 . .
C19 C20 H20 120.1 . .
C21 C20 C19 119.9(2) . .
C21 C20 H20 120.1 . .
C20 C21 H21 119.9 . .
C22 C21 C20 120.1(2) . .
C22 C21 H21 119.9 . .
C17 C22 H22 119.7 . .
C21 C22 C17 120.62(19) . .
C21 C22 H22 119.7 . .
C24 C23 C4 125.02(18) . .
C28 C23 C4 118.05(18) . .
C28 C23 C24 116.82(19) . .
C23 C24 H24 119.5 . .
C25 C24 C23 121.0(2) . .
C25 C24 H24 119.5 . .
C24 C25 H25 119.6 . .
C24 C25 C26 120.9(2) . .
C26 C25 H25 119.6 . .
C25 C26 H26 120.4 . .
C27 C26 C25 119.2(2) . .
C27 C26 H26 120.4 . .
C26 C27 H27 120.0 . .
C26 C27 C28 119.9(2) . .
C28 C27 H27 120.0 . .
C23 C28 H28 118.9 . .
C27 C28 C23 122.2(2) . .
C27 C28 H28 118.9 . .
C30 C29 Si2 122.10(15) . .
C34 C29 Si2 120.32(16) . .
C34 C29 C30 117.54(19) . .
C29 C30 H30 119.5 . .
C31 C30 C29 121.1(2) . .
C31 C30 H30 119.5 . .
C30 C31 H31 120.0 . .
C30 C31 C32 120.0(2) . .
C32 C31 H31 120.0 . .
C31 C32 H32 119.8 . .
C33 C32 C31 120.4(2) . .
C33 C32 H32 119.8 . .
C32 C33 H33 120.3 . .
C32 C33 C34 119.3(2) . .
C34 C33 H33 120.3 . .
C29 C34 H34 119.2 . .
C33 C34 C29 121.7(2) . .
C33 C34 H34 119.2 . .
C36 C35 Si2 119.71(16) . .
C40 C35 Si2 122.77(16) . .
C40 C35 C36 117.5(2) . .
C35 C36 H36 119.1 . .
C37 C36 C35 121.8(2) . .
C37 C36 H36 119.1 . .
C36 C37 H37 120.3 . .
C36 C37 C38 119.5(2) . .
C38 C37 H37 120.3 . .
C37 C38 H38 120.1 . .
C39 C38 C37 119.8(2) . .
C39 C38 H38 120.1 . .
C38 C39 H39 119.8 . .
C38 C39 C40 120.3(2) . .
C40 C39 H39 119.8 . .
C35 C40 H40 119.4 . .
C39 C40 C35 121.1(2) . .
C39 C40 H40 119.4 . .

loop_
_geom_bond_atom_site_label_1
_geom_bond_atom_site_label_2
_geom_bond_distance
_geom_bond_site_symmetry_2
Si1 O1 1.6140(14) .
Si1 O2 1.6196(14) 2_666
Si1 C1 1.855(2) .
Si1 C4 1.858(2) .
Si2 O1 1.6130(14) .
Si2 O2 1.6390(14) .
Si2 C29 1.843(2) .
Si2 C35 1.855(2) .
O2 Si1 1.6196(14) 2_666
C1 C2 1.350(3) .
C1 C5 1.478(3) .
C2 C3 1.522(3) .
C2 C11 1.491(3) .
C3 C4 1.359(3) .
C3 C17 1.488(3) .
C4 C23 1.478(3) .
C5 C6 1.399(3) .
C5 C10 1.394(3) .
C6 H6 0.9500 .
C6 C7 1.386(3) .
C7 H7 0.9500 .
C7 C8 1.375(3) .
C8 H8 0.9500 .
C8 C9 1.380(3) .
C9 H9 0.9500 .
C9 C10 1.385(3) .
C10 H10 0.9500 .
C11 C12 1.388(3) .
C11 C16 1.383(3) .
C12 H12 0.9500 .
C12 C13 1.384(3) .
C13 H13 0.9500 .
C13 C14 1.380(3) .
C14 H14 0.9500 .
C14 C15 1.378(3) .
C15 H15 0.9500 .
C15 C16 1.388(3) .
C16 H16 0.9500 .
C17 C18 1.388(3) .
C17 C22 1.392(3) .
C18 H18 0.9500 .
C18 C19 1.386(3) .
C19 H19 0.9500 .
C19 C20 1.383(3) .
C20 H20 0.9500 .
C20 C21 1.381(3) .
C21 H21 0.9500 .
C21 C22 1.381(3) .
C22 H22 0.9500 .
C23 C24 1.401(3) .
C23 C28 1.399(3) .
C24 H24 0.9500 .
C24 C25 1.381(3) .
C25 H25 0.9500 .
C25 C26 1.386(3) .
C26 H26 0.9500 .
C26 C27 1.379(3) .
C27 H27 0.9500 .
C27 C28 1.381(3) .
C28 H28 0.9500 .
C29 C30 1.398(3) .
C29 C34 1.393(3) .
C30 H30 0.9500 .
C30 C31 1.381(3) .
C31 H31 0.9500 .
C31 C32 1.381(3) .
C32 H32 0.9500 .
C32 C33 1.377(3) .
C33 H33 0.9500 .
C33 C34 1.388(3) .
C34 H34 0.9500 .
C35 C36 1.391(3) .
C35 C40 1.390(3) .
C36 H36 0.9500 .
C36 C37 1.382(3) .
C37 H37 0.9500 .
C37 C38 1.384(4) .
C38 H38 0.9500 .
C38 C39 1.374(4) .
C39 H39 0.9500 .
C39 C40 1.383(3) .
C40 H40 0.9500 .

loop_
_geom_torsion_atom_site_label_1
_geom_torsion_atom_site_label_2
_geom_torsion_atom_site_label_3
_geom_torsion_atom_site_label_4
_geom_torsion
_geom_torsion_site_symmetry_1
_geom_torsion_site_symmetry_4
Si1 C1 C2 C3 6.5(2) . .
Si1 C1 C2 C11 -172.58(16) . .
Si1 C1 C5 C6 -36.0(2) . .
Si1 C1 C5 C10 141.15(18) . .
Si1 C4 C23 C24 166.42(16) . .
Si1 C4 C23 C28 -9.7(3) . .
Si2 C29 C30 C31 177.70(16) . .
Si2 C29 C34 C33 -177.89(16) . .
Si2 C35 C36 C37 -179.18(17) . .
Si2 C35 C40 C39 179.02(17) . .
O1 Si1 C1 C2 106.18(14) . .
O1 Si1 C1 C5 -65.40(18) . .
O1 Si1 C4 C3 -106.49(14) . .
O1 Si1 C4 C23 72.95(17) . .
O1 Si2 O2 Si1 -6.25(17) . 2_666
O1 Si2 C29 C30 142.38(16) . .
O1 Si2 C29 C34 -39.88(18) . .
O1 Si2 C35 C36 172.81(15) . .
O1 Si2 C35 C40 -4.90(19) . .
O2 Si1 C1 C2 -129.58(13) 2_666 .
O2 Si1 C1 C5 58.83(18) 2_666 .
O2 Si1 C4 C3 129.73(13) 2_666 .
O2 Si1 C4 C23 -50.83(18) 2_666 .
O2 Si2 C29 C30 22.68(19) . .
O2 Si2 C29 C34 -159.58(15) . .
O2 Si2 C35 C36 -68.34(18) . .
O2 Si2 C35 C40 113.95(17) . .
C1 Si1 C4 C3 7.60(14) . .
C1 Si1 C4 C23 -172.96(16) . .
C1 C2 C3 C4 -0.9(3) . .
C1 C2 C3 C17 179.65(17) . .
C1 C2 C11 C12 109.0(2) . .
C1 C2 C11 C16 -70.8(3) . .
C1 C5 C6 C7 177.14(19) . .
C1 C5 C10 C9 -176.38(19) . .
C2 C1 C5 C6 154.5(2) . .
C2 C1 C5 C10 -28.4(3) . .
C2 C3 C4 Si1 -5.3(2) . .
C2 C3 C4 C23 175.28(18) . .
C2 C3 C17 C18 -67.0(2) . .
C2 C3 C17 C22 113.9(2) . .
C2 C11 C12 C13 -179.07(19) . .
C2 C11 C16 C15 179.8(2) . .
C3 C2 C11 C12 -70.1(2) . .
C3 C2 C11 C16 110.1(2) . .
C3 C4 C23 C24 -14.3(3) . .
C3 C4 C23 C28 169.59(19) . .
C3 C17 C18 C19 -177.62(19) . .
C3 C17 C22 C21 178.88(19) . .
C4 Si1 C1 C2 -8.05(15) . .
C4 Si1 C1 C5 -179.63(16) . .
C4 C3 C17 C18 113.5(2) . .
C4 C3 C17 C22 -65.5(3) . .
C4 C23 C24 C25 -175.86(19) . .
C4 C23 C28 C27 176.28(18) . .
C5 C1 C2 C3 177.66(18) . .
C5 C1 C2 C11 -1.4(3) . .
C5 C6 C7 C8 -0.1(3) . .
C6 C5 C10 C9 0.7(3) . .
C6 C7 C8 C9 -0.1(3) . .
C7 C8 C9 C10 0.7(3) . .
C8 C9 C10 C5 -1.0(3) . .
C10 C5 C6 C7 -0.2(3) . .
C11 C2 C3 C4 178.30(17) . .
C11 C2 C3 C17 -1.2(3) . .
C11 C12 C13 C14 -0.8(3) . .
C12 C11 C16 C15 -0.1(3) . .
C12 C13 C14 C15 0.0(3) . .
C13 C14 C15 C16 0.7(3) . .
C14 C15 C16 C11 -0.7(3) . .
C16 C11 C12 C13 0.8(3) . .
C17 C3 C4 Si1 174.13(16) . .
C17 C3 C4 C23 -5.3(3) . .
C17 C18 C19 C20 -1.5(3) . .
C18 C17 C22 C21 -0.2(3) . .
C18 C19 C20 C21 0.4(3) . .
C19 C20 C21 C22 0.8(3) . .
C20 C21 C22 C17 -1.0(3) . .
C22 C17 C18 C19 1.4(3) . .
C23 C24 C25 C26 -0.3(3) . .
C24 C23 C28 C27 -0.2(3) . .
C24 C25 C26 C27 0.1(3) . .
C25 C26 C27 C28 0.0(3) . .
C26 C27 C28 C23 0.0(3) . .
C28 C23 C24 C25 0.3(3) . .
C29 Si2 O2 Si1 114.50(15) . 2_666
C29 Si2 C35 C36 50.88(19) . .
C29 Si2 C35 C40 -126.83(17) . .
C29 C30 C31 C32 -0.2(3) . .
C30 C29 C34 C33 -0.1(3) . .
C30 C31 C32 C33 0.6(3) . .
C31 C32 C33 C34 -0.7(3) . .
C32 C33 C34 C29 0.5(3) . .
C34 C29 C30 C31 -0.1(3) . .
C35 Si2 O2 Si1 -124.27(14) . 2_666
C35 Si2 C29 C30 -97.45(18) . .
C35 Si2 C29 C34 80.28(18) . .
C35 C36 C37 C38 0.2(3) . .
C36 C35 C40 C39 1.3(3) . .
C36 C37 C38 C39 1.0(4) . .
C37 C38 C39 C40 -1.1(4) . .
C38 C39 C40 C35 -0.1(4) . .
C40 C35 C36 C37 -1.3(3) . .
